data_4117146
loop_
_publ_author_name
'Krystyna Brandt'
'Iwona Porwolik'
'Anna Olejnik'
'Robert A. Shaw'
'David B. Davies'
'Michael B. Hursthouse'
'Georgia D. Sykara'

_publ_section_title
;
 Regioselective Sodium Cation-Assisted Synthesis of the First
 Bis-Transannular Cyclotriphosphazatriene Derivatives of a Chiral Ligand
 Type
;
_journal_name_full 'Journal of the American Chemical Society'
_journal_page_first 4496
_journal_page_last 4497
_journal_paper_doi 10.1021/ja960201w
_journal_volume 118
_journal_year 1996
_chemical_formula_sum 'C28 H28 Cl2 N3 O7 P3'
_chemical_formula_weight 682.34
_chemical_name_systematic
; 
 ? 
;
_space_group_IT_number 2
_symmetry_cell_setting triclinic
_symmetry_space_group_name_Hall '-P 1'
_symmetry_space_group_name_H-M 'P -1'
_atom_sites_solution_hydrogens geom
_atom_sites_solution_primary direct
_atom_sites_solution_secondary difmap
_audit_creation_method SHELXL
_cell_angle_alpha 84.64(2)
_cell_angle_beta 79.90(2)
_cell_angle_gamma 77.981(11)
_cell_formula_units_Z 2
_cell_length_a 11.110(4)
_cell_length_b 11.740(2)
_cell_length_c 11.823(2)
_cell_measurement_temperature 293(2)
_cell_volume 1482.3(7)
_computing_cell_refinement 'REFINE (incorporated in MADNES)'
_computing_data_collection 'MADNES (Pflugrath & Messerchmidt, 1989)'
_computing_data_reduction 'ABSMAD (Karaulov, 1992)'
_computing_molecular_graphics 'SNOOPI (Davies, 1983)'
_computing_publication_material SHELXL-93
_computing_structure_refinement 'SHELXL-92 (Sheldrick, 1993)'
_computing_structure_solution 'SHELXS-86 (Sheldrick, 1990)'
_diffrn_ambient_temperature 293(2)
_diffrn_measurement_device 'Delft Instruments FAST area detector'
_diffrn_measurement_method '(Darr, Drake, Hursthouse & Malik, 1993)'
_diffrn_radiation_monochromator graphite
_diffrn_radiation_source 'rotating anode'
_diffrn_radiation_type MoK\a
_diffrn_radiation_wavelength 0.71069
_diffrn_reflns_av_R_equivalents 0.0836
_diffrn_reflns_av_sigmaI/netI 0.0842
_diffrn_reflns_limit_h_max 10
_diffrn_reflns_limit_h_min -13
_diffrn_reflns_limit_k_max 12
_diffrn_reflns_limit_k_min -13
_diffrn_reflns_limit_l_max 13
_diffrn_reflns_limit_l_min -12
_diffrn_reflns_number 6224
_diffrn_reflns_theta_max 25.10
_diffrn_reflns_theta_min 1.75
_exptl_absorpt_coefficient_mu 0.433
_exptl_crystal_colour colourless
_exptl_crystal_density_diffrn 1.529
_exptl_crystal_description needle-like
_exptl_crystal_F_000 704
_exptl_crystal_size_max 0.20
_exptl_crystal_size_mid 0.20
_exptl_crystal_size_min 0.10
_refine_diff_density_max 0.756
_refine_diff_density_min -0.476
_refine_diff_density_rms 0.124
_refine_ls_extinction_coef none
_refine_ls_extinction_method none
_refine_ls_goodness_of_fit_all 1.056
_refine_ls_goodness_of_fit_obs 1.174
_refine_ls_hydrogen_treatment 'riding model'
_refine_ls_matrix_type full
_refine_ls_number_parameters 388
_refine_ls_number_reflns 4102
_refine_ls_number_restraints 0
_refine_ls_restrained_S_all 1.056
_refine_ls_restrained_S_obs 1.174
_refine_ls_R_factor_all 0.0680
_refine_ls_R_factor_obs 0.0591
_refine_ls_shift/esd_max 0.132
_refine_ls_shift/esd_mean 0.022
_refine_ls_structure_factor_coef Fsqd
_refine_ls_weighting_details 'w=1/[\s^2^(Fo^2^)+(0.0933P)^2^+0.0000P] where P=(Fo^2^+2Fc^2^)/3'
_refine_ls_weighting_scheme calc
_refine_ls_wR_factor_all 0.1567
_refine_ls_wR_factor_obs 0.1545
_reflns_number_observed 3293
_reflns_number_total 4102
_reflns_observed_criterion >2sigma(I)
_cod_data_source_file ja960201w_2.cif
_cod_data_source_block s92-Compound5
_cod_depositor_comments
;
The following automatic conversions were performed:

'_refine_ls_weighting_scheme' value 'calc
w=1/[\s^2^(Fo^2^)+(0.0933P)^2^+0.0000P] where P=(Fo^2^+2Fc^2^)/3' was
changed to 'calc'. New tag '_refine_ls_weighting_details' was
created. The value of the new tag was set to
'w=1/[\s^2^(Fo^2^)+(0.0933P)^2^+0.0000P] where P=(Fo^2^+2Fc^2^)/3'.

Automatic conversion script
Id: cif_fix_values 3143 2015-03-26 13:38:13Z robertas 
;
_cod_original_cell_volume 1482.3(6)
_cod_database_code 4117146

loop_
_symmetry_equiv_pos_as_xyz
'x, y, z'
'-x, -y, -z'

loop_
_atom_site_aniso_label
_atom_site_aniso_U_11
_atom_site_aniso_U_22
_atom_site_aniso_U_33
_atom_site_aniso_U_23
_atom_site_aniso_U_13
_atom_site_aniso_U_12
P1 0.0202(6) 0.0168(6) 0.0198(6) -0.0033(4) 0.0001(5) -0.0047(5)
P2 0.0172(6) 0.0183(6) 0.0191(6) -0.0021(4) -0.0019(5) -0.0042(5)
P3 0.0171(6) 0.0187(6) 0.0193(6) -0.0007(5) -0.0023(5) -0.0036(5)
O7 0.016(2) 0.023(2) 0.033(2) -0.0086(13) -0.0043(13) -0.0040(13)
O1 0.023(2) 0.016(2) 0.021(2) -0.0039(12) -0.0003(13) -0.0020(13)
O4 0.030(2) 0.043(2) 0.023(2) -0.0036(15) 0.0058(15) -0.008(2)
O5 0.036(2) 0.034(2) 0.037(2) -0.015(2) -0.004(2) -0.001(2)
O3 0.031(2) 0.020(2) 0.021(2) -0.0094(13) 0.0092(14) -0.0073(14)
O2 0.022(2) 0.020(2) 0.020(2) -0.0034(12) 0.0025(13) -0.0031(13)
C210 0.016(2) 0.022(2) 0.013(2) -0.005(2) 0.000(2) -0.002(2)
C110 0.018(2) 0.012(2) 0.023(2) 0.003(2) -0.004(2) -0.003(2)
N3 0.021(2) 0.019(2) 0.023(2) -0.0019(15) -0.002(2) -0.007(2)
C17 0.028(3) 0.028(3) 0.026(3) -0.003(2) -0.004(2) -0.002(2)
C18 0.025(2) 0.021(2) 0.019(2) -0.003(2) -0.002(2) -0.004(2)
C19 0.021(2) 0.012(2) 0.021(2) 0.003(2) -0.005(2) -0.003(2)
C15 0.030(3) 0.031(3) 0.026(3) 0.001(2) -0.014(2) -0.010(2)
C12 0.019(2) 0.023(3) 0.025(3) 0.003(2) 0.001(2) -0.003(2)
C13 0.022(2) 0.021(3) 0.030(3) 0.000(2) -0.007(2) -0.003(2)
C1 0.029(3) 0.031(3) 0.015(2) -0.006(2) -0.001(2) -0.003(2)
C28 0.027(2) 0.023(3) 0.022(2) -0.003(2) -0.005(2) -0.007(2)
C7 0.022(2) 0.028(3) 0.037(3) -0.012(2) 0.000(2) -0.009(2)
C22 0.020(2) 0.026(3) 0.018(2) -0.001(2) -0.003(2) 0.004(2)
C24 0.021(2) 0.029(3) 0.015(2) -0.007(2) 0.003(2) -0.009(2)
C23 0.016(2) 0.040(3) 0.018(2) -0.007(2) 0.001(2) -0.007(2)
N1 0.016(2) 0.016(2) 0.024(2) -0.0041(15) 0.001(2) -0.002(2)
N2 0.019(2) 0.018(2) 0.028(2) -0.006(2) -0.002(2) -0.001(2)
C8 0.019(2) 0.027(3) 0.032(3) -0.007(2) -0.011(2) 0.000(2)
C14 0.024(2) 0.018(2) 0.026(3) 0.004(2) -0.007(2) -0.005(2)
C25 0.027(3) 0.034(3) 0.019(3) -0.008(2) 0.002(2) -0.015(2)
C29 0.022(2) 0.025(3) 0.013(2) -0.005(2) 0.002(2) -0.007(2)
C11 0.023(2) 0.015(2) 0.018(2) 0.000(2) -0.001(2) -0.004(2)
C27 0.040(3) 0.021(3) 0.025(3) 0.003(2) -0.007(2) -0.006(2)
C6 0.049(3) 0.026(3) 0.041(3) -0.007(2) 0.017(3) -0.012(3)
C16 0.041(3) 0.030(3) 0.023(3) -0.004(2) -0.008(2) -0.003(2)
C5 0.049(3) 0.032(3) 0.026(3) 0.000(2) 0.008(2) -0.001(3)
C26 0.039(3) 0.031(3) 0.023(3) -0.006(2) 0.005(2) -0.019(2)
C21 0.025(2) 0.019(2) 0.015(2) 0.000(2) 0.000(2) -0.006(2)
C2 0.026(2) 0.028(3) 0.021(3) -0.002(2) 0.003(2) -0.005(2)
C3 0.034(3) 0.036(3) 0.047(3) -0.013(2) 0.011(3) -0.006(2)
C4 0.043(3) 0.038(3) 0.035(3) -0.012(2) 0.009(3) -0.012(3)
Cl1 0.0225(6) 0.0324(7) 0.0270(7) 0.0039(5) -0.0069(5) -0.0028(5)
O6 0.028(2) 0.023(2) 0.026(2) -0.0043(13) 0.0014(14) -0.0058(14)
Cl2 0.0296(6) 0.0377(7) 0.0237(7) 0.0074(5) -0.0035(5) -0.0074(5)

loop_
_atom_site_label
_atom_site_type_symbol
_atom_site_fract_x
_atom_site_fract_y
_atom_site_fract_z
_atom_site_U_iso_or_equiv
_atom_site_thermal_displace_type
_atom_site_occupancy
_atom_site_calc_flag
_atom_site_refinement_flags
P1 P 0.38036(10) 0.69198(10) 0.33115(9) 0.0190(3) Uani 1 d .
P2 P 0.44173(10) 0.90806(10) 0.31132(9) 0.0181(3) Uani 1 d .
P3 P 0.20144(10) 0.88836(10) 0.36815(9) 0.0184(3) Uani 1 d .
O7 O 0.5313(3) 0.9669(3) 0.3624(3) 0.0236(7) Uani 1 d .
O1 O 0.3804(3) 0.6122(2) 0.4474(2) 0.0207(7) Uani 1 d .
O4 O 0.6600(3) 0.5769(3) -0.0009(3) 0.0333(8) Uani 1 d .
O5 O 0.8635(3) 0.7038(3) 0.0025(3) 0.0357(8) Uani 1 d .
O3 O 0.4180(3) 0.5914(3) 0.2481(2) 0.0249(7) Uani 1 d .
O2 O 0.1243(3) 0.8867(2) 0.4946(2) 0.0211(7) Uani 1 d .
C210 C 0.1382(4) 0.6946(4) 0.5882(3) 0.0172(9) Uani 1 d .
C110 C 0.2622(4) 0.6989(3) 0.6193(4) 0.0177(9) Uani 1 d .
N3 N 0.2435(3) 0.7624(3) 0.3220(3) 0.0205(8) Uani 1 d .
C17 C 0.1591(4) 0.7918(4) 0.9206(4) 0.0276(11) Uani 1 d .
H17 H 0.0860(4) 0.8079(4) 0.9733(4) 0.033 Uiso 1 calc R
C18 C 0.1534(4) 0.7647(4) 0.8118(4) 0.0216(10) Uani 1 d .
H18 H 0.0766(4) 0.7648(4) 0.7906(4) 0.026 Uiso 1 calc R
C19 C 0.2639(4) 0.7365(3) 0.7316(3) 0.0182(9) Uani 1 d .
C15 C 0.3804(5) 0.7710(4) 0.8785(4) 0.0272(11) Uani 1 d .
H15 H 0.4554(5) 0.7746(4) 0.9013(4) 0.033 Uiso 1 calc R
C12 C 0.4898(4) 0.6679(4) 0.5841(4) 0.0237(10) Uani 1 d .
H12 H 0.5640(4) 0.6442(4) 0.5347(4) 0.028 Uiso 1 calc R
C13 C 0.4912(4) 0.7071(4) 0.6883(4) 0.0243(10) Uani 1 d .
H13 H 0.5668(4) 0.7124(4) 0.7089(4) 0.029 Uiso 1 calc R
C1 C 0.4728(4) 0.6129(4) 0.1291(3) 0.0254(11) Uani 1 d .
H1A H 0.4543(4) 0.6957(4) 0.1075(3) 0.030 Uiso 1 calc R
H1B H 0.4385(4) 0.5720(4) 0.0787(3) 0.030 Uiso 1 calc R
C28 C 0.1452(4) 0.4945(4) 0.6788(4) 0.0234(10) Uani 1 d .
H28 H 0.2276(4) 0.4901(4) 0.6876(4) 0.028 Uiso 1 calc R
C7 C 0.7496(4) 0.9285(4) 0.2721(4) 0.0281(11) Uani 1 d .
H7A H 0.7341(4) 1.0099(4) 0.2445(4) 0.034 Uiso 1 calc R
H7B H 0.8338(4) 0.9082(4) 0.2897(4) 0.034 Uiso 1 calc R
C22 C -0.0542(4) 0.7952(4) 0.5226(3) 0.0228(10) Uani 1 d .
H22 H -0.0981(4) 0.8618(4) 0.4883(3) 0.027 Uiso 1 calc R
C24 C -0.0445(4) 0.6008(4) 0.6118(3) 0.0212(10) Uani 1 d .
C23 C -0.1102(4) 0.7025(4) 0.5613(3) 0.0244(11) Uani 1 d .
H23 H -0.1931(4) 0.7069(4) 0.5540(3) 0.029 Uiso 1 calc R
N1 N 0.4833(3) 0.7709(3) 0.3171(3) 0.0192(8) Uani 1 d .
N2 N 0.3043(3) 0.9626(3) 0.3696(3) 0.0216(8) Uani 1 d .
C8 C 0.6579(4) 0.9101(4) 0.3780(4) 0.0256(10) Uani 1 d .
H8A H 0.6613(4) 0.8271(4) 0.3950(4) 0.031 Uiso 1 calc R
H8B H 0.6801(4) 0.9415(4) 0.4428(4) 0.031 Uiso 1 calc R
C14 C 0.3801(4) 0.7398(4) 0.7655(4) 0.0224(10) Uani 1 d .
C25 C -0.0979(4) 0.5016(4) 0.6507(4) 0.0260(11) Uani 1 d .
H25 H -0.1792(4) 0.5024(4) 0.6403(4) 0.031 Uiso 1 calc R
C29 C 0.0815(4) 0.5964(4) 0.6268(3) 0.0199(10) Uani 1 d .
C11 C 0.3747(4) 0.6636(4) 0.5517(3) 0.0189(10) Uani 1 d .
C27 C 0.0897(5) 0.4017(4) 0.7169(4) 0.0286(11) Uani 1 d .
H27 H 0.1335(5) 0.3357(4) 0.7522(4) 0.034 Uiso 1 calc R
C6 C 0.7906(5) 0.8919(4) 0.0738(4) 0.0406(14) Uani 1 d .
H6A H 0.8779(5) 0.8930(4) 0.0727(4) 0.049 Uiso 1 calc R
H6B H 0.7489(5) 0.9701(4) 0.0527(4) 0.049 Uiso 1 calc R
C16 C 0.2723(5) 0.7956(4) 0.9539(4) 0.0314(12) Uani 1 d .
H16 H 0.2739(5) 0.8152(4) 1.0280(4) 0.038 Uiso 1 calc R
C5 C 0.7796(5) 0.8102(4) -0.0105(4) 0.0382(13) Uani 1 d .
H5A H 0.6950(5) 0.7965(4) 0.0016(4) 0.046 Uiso 1 calc R
H5B H 0.7976(5) 0.8443(4) -0.0880(4) 0.046 Uiso 1 calc R
C26 C -0.0344(5) 0.4064(4) 0.7022(4) 0.0301(12) Uani 1 d .
H26 H -0.0727(5) 0.3434(4) 0.7282(4) 0.036 Uiso 1 calc R
C21 C 0.0699(4) 0.7887(4) 0.5353(3) 0.0199(10) Uani 1 d .
C2 C 0.6115(4) 0.5702(4) 0.1180(4) 0.0257(11) Uani 1 d .
H2A H 0.6479(4) 0.6186(4) 0.1592(4) 0.031 Uiso 1 calc R
H2B H 0.6301(4) 0.4904(4) 0.1495(4) 0.031 Uiso 1 calc R
C3 C 0.7896(5) 0.5298(5) -0.0251(5) 0.0405(13) Uani 1 d .
H3A H 0.8034(5) 0.4678(5) -0.0774(5) 0.049 Uiso 1 calc R
H3B H 0.8185(5) 0.4960(5) 0.0457(5) 0.049 Uiso 1 calc R
C4 C 0.8644(5) 0.6199(5) -0.0776(4) 0.0387(13) Uani 1 d .
H4A H 0.9498(5) 0.5817(5) -0.1035(4) 0.046 Uiso 1 calc R
H4B H 0.8303(5) 0.6594(5) -0.1441(4) 0.046 Uiso 1 calc R
Cl1 Cl 0.07408(10) 0.97669(10) 0.27393(9) 0.0277(3) Uani 1 d .
O6 O 0.7362(3) 0.8567(3) 0.1861(3) 0.0260(7) Uani 1 d .
Cl2 Cl 0.45773(11) 0.96872(10) 0.14350(9) 0.0309(3) Uani 1 d .

loop_
_atom_type_symbol
_atom_type_description
_atom_type_scat_dispersion_real
_atom_type_scat_dispersion_imag
_atom_type_scat_source
C C 0.0033 0.0016 'International Tables Vol C Tables 4.2.6.8 and 6.1.1.4'
H H 0.0000 0.0000 'International Tables Vol C Tables 4.2.6.8 and 6.1.1.4'
Cl Cl 0.1484 0.1585 'International Tables Vol C Tables 4.2.6.8 and 6.1.1.4'
N N 0.0061 0.0033 'International Tables Vol C Tables 4.2.6.8 and 6.1.1.4'
O O 0.0106 0.0060 'International Tables Vol C Tables 4.2.6.8 and 6.1.1.4'
P P 0.1023 0.0942 'International Tables Vol C Tables 4.2.6.8 and 6.1.1.4'

loop_
_geom_angle_atom_site_label_1
_geom_angle_atom_site_label_2
_geom_angle_atom_site_label_3
_geom_angle
_geom_angle_publ_flag
O3 P1 N3 110.7(2) y
O3 P1 O1 96.7(2) y
N3 P1 O1 110.4(2) y
O3 P1 N1 112.1(2) y
N3 P1 N1 114.5(2) y
O1 P1 N1 111.1(2) y
O7 P2 N1 111.7(2) y
O7 P2 N2 106.7(2) y
N1 P2 N2 118.0(2) y
O7 P2 Cl2 104.17(12) y
N1 P2 Cl2 109.02(14) y
N2 P2 Cl2 106.25(14) y
O7 P2 P3 135.53(12) y
N1 P2 P3 90.30(13) y
N2 P2 P3 31.76(13) y
Cl2 P2 P3 104.16(6) y
N3 P3 N2 118.5(2) y
N3 P3 O2 111.8(2) y
N2 P3 O2 106.5(2) y
N3 P3 Cl1 106.61(14) y
N2 P3 Cl1 109.49(14) y
O2 P3 Cl1 102.83(13) y
N3 P3 P2 86.71(13) y
N2 P3 P2 31.97(13) y
O2 P3 P2 126.06(12) y
Cl1 P3 P2 120.26(6) y
C8 O7 P2 124.1(3) y
C11 O1 P1 119.3(2) y
C2 O4 C3 113.0(4) y
C5 O5 C4 114.8(4) y
C1 O3 P1 120.2(3) y
C21 O2 P3 118.6(3) y
C21 C210 C29 118.1(4) y
C21 C210 C110 121.6(4) y
C29 C210 C110 119.8(4) y
C11 C110 C19 117.3(4) y
C11 C110 C210 124.8(4) y
C19 C110 C210 117.8(4) y
P3 N3 P1 119.1(2) y
C18 C17 C16 121.3(4) y
C18 C17 H17 119.3(3) y
C16 C17 H17 119.3(3) y
C17 C18 C19 120.1(4) y
C17 C18 H18 119.9(3) y
C19 C18 H18 119.9(2) y
C18 C19 C14 118.7(4) y
C18 C19 C110 121.6(4) y
C14 C19 C110 119.6(4) y
C16 C15 C14 120.8(4) y
C16 C15 H15 119.6(3) y
C14 C15 H15 119.6(3) y
C13 C12 C11 119.3(4) y
C13 C12 H12 120.3(3) y
C11 C12 H12 120.3(3) y
C12 C13 C14 121.0(4) y
C12 C13 H13 119.5(3) y
C14 C13 H13 119.5(3) y
O3 C1 C2 108.2(3) y
O3 C1 H1A 110.1(2) y
C2 C1 H1A 110.1(3) y
O3 C1 H1B 110.1(2) y
C2 C1 H1B 110.1(3) y
H1A C1 H1B 108.4 y
C27 C28 C29 121.9(4) y
C27 C28 H28 119.0(3) y
C29 C28 H28 119.0(2) y
O6 C7 C8 108.6(3) y
O6 C7 H7A 110.0(2) y
C8 C7 H7A 110.0(3) y
O6 C7 H7B 110.0(2) y
C8 C7 H7B 110.0(2) y
H7A C7 H7B 108.3 y
C23 C22 C21 119.2(4) y
C23 C22 H22 120.4(3) y
C21 C22 H22 120.4(2) y
C23 C24 C25 122.9(4) y
C23 C24 C29 119.2(4) y
C25 C24 C29 117.9(4) y
C22 C23 C24 121.0(4) y
C22 C23 H23 119.5(3) y
C24 C23 H23 119.5(2) y
P2 N1 P1 119.5(2) y
P3 N2 P2 116.3(2) y
O7 C8 C7 111.1(4) y
O7 C8 H8A 109.4(2) y
C7 C8 H8A 109.4(3) y
O7 C8 H8B 109.4(2) y
C7 C8 H8B 109.4(2) y
H8A C8 H8B 108.0 y
C13 C14 C15 121.9(4) y
C13 C14 C19 119.3(4) y
C15 C14 C19 118.8(4) y
C26 C25 C24 121.9(4) y
C26 C25 H25 119.1(3) y
C24 C25 H25 119.0(3) y
C28 C29 C210 122.4(4) y
C28 C29 C24 118.4(4) y
C210 C29 C24 119.2(4) y
C110 C11 O1 120.1(4) y
C110 C11 C12 123.3(4) y
O1 C11 C12 116.3(4) y
C28 C27 C26 119.6(4) y
C28 C27 H27 120.2(3) y
C26 C27 H27 120.2(3) y
O6 C6 C5 110.1(4) y
O6 C6 H6A 109.7(3) y
C5 C6 H6A 109.6(3) y
O6 C6 H6B 109.6(2) y
C5 C6 H6B 109.6(3) y
H6A C6 H6B 108.1 y
C15 C16 C17 120.2(4) y
C15 C16 H16 119.9(3) y
C17 C16 H16 119.9(3) y
O5 C5 C6 110.0(5) y
O5 C5 H5A 109.7(3) y
C6 C5 H5A 109.7(3) y
O5 C5 H5B 109.7(2) y
C6 C5 H5B 109.7(3) y
H5A C5 H5B 108.2 y
C25 C26 C27 120.3(4) y
C25 C26 H26 119.8(3) y
C27 C26 H26 119.8(3) y
C210 C21 C22 123.1(4) y
C210 C21 O2 119.4(4) y
C22 C21 O2 117.4(4) y
O4 C2 C1 106.9(4) y
O4 C2 H2A 110.3(2) y
C1 C2 H2A 110.3(3) y
O4 C2 H2B 110.3(2) y
C1 C2 H2B 110.3(2) y
H2A C2 H2B 108.6 y
O4 C3 C4 112.5(4) y
O4 C3 H3A 109.1(3) y
C4 C3 H3A 109.1(3) y
O4 C3 H3B 109.1(3) y
C4 C3 H3B 109.1(3) y
H3A C3 H3B 107.8 y
O5 C4 C3 111.6(4) y
O5 C4 H4A 109.3(3) y
C3 C4 H4A 109.3(3) y
O5 C4 H4B 109.3(3) y
C3 C4 H4B 109.3(3) y
H4A C4 H4B 108.0 y
C6 O6 C7 112.8(3) y

loop_
_geom_bond_atom_site_label_1
_geom_bond_atom_site_label_2
_geom_bond_distance
_geom_bond_publ_flag
P1 O3 1.550(3) y
P1 N3 1.589(4) y
P1 O1 1.589(3) y
P1 N1 1.594(3) y
P2 O7 1.551(3) y
P2 N1 1.578(4) y
P2 N2 1.588(4) y
P2 Cl2 2.035(2) y
P2 P3 2.689(2) y
P3 N3 1.573(4) y
P3 N2 1.578(4) y
P3 O2 1.588(3) y
P3 Cl1 2.011(2) y
O7 C8 1.461(5) y
O1 C11 1.409(5) y
O4 C2 1.416(5) y
O4 C3 1.419(6) y
O5 C5 1.408(6) y
O5 C4 1.425(6) y
O3 C1 1.452(5) y
O2 C21 1.417(5) y
C210 C21 1.369(6) y
C210 C29 1.427(6) y
C210 C110 1.499(6 y
C110 C11 1.367(6) y
C110 C19 1.441(6) y
C17 C18 1.368(6) y
C17 C16 1.392(7) y
C17 H17 0.93 y
C18 C19 1.413(6) y
C18 H18 0.93 y
C19 C14 1.426(6) y
C15 C16 1.359(7) y
C15 C14 1.418(6) y
C15 H15 0.93 y
C12 C13 1.359(6) y
C12 C11 1.410(6) y
C12 H12 0.93 y
C13 C14 1.406(6) y
C13 H13 0.93 y
C1 C2 1.504(6) y
C1 H1A 0.97 y
C1 H1B 0.97 y
C28 C27 1.364(6) y
C28 C29 1.405(6) y
C28 H28 0.93 y
C7 O6 1.426(5) y
C7 C8 1.498(6) y
C7 H7A 0.97 y
C7 H7B 0.97 y
C22 C23 1.368(6) y
C22 C21 1.398(6) y
C22 H22 0.93 y
C24 C23 1.405(6) y
C24 C25 1.419(6) y
C24 C29 1.431(6) y
C23 H23 0.93 y
C8 H8A 0.97 y
C8 H8B 0.97 y
C25 C26 1.347(7) y
C25 H25 0.93 y
C27 C26 1.409(7) y
C27 H27 0.93 y
C6 O6 1.421(5) y
C6 C5 1.482(7) y
C6 H6A 0.97 y
C6 H6B 0.97 y
C16 H16 0.93 y
C5 H5A 0.97 y
C5 H5B 0.97 y
C26 H26 0.93 y
C2 H2A 0.97 y
C2 H2B 0.97 y
C3 C4 1.503(6) y
C3 H3A 0.97 y
C3 H3B 0.97 y
C4 H4A 0.97 y
C4 H4B 0.97 y

loop_
_geom_torsion_atom_site_label_1
_geom_torsion_atom_site_label_2
_geom_torsion_atom_site_label_3
_geom_torsion_atom_site_label_4
_geom_torsion
_geom_torsion_publ_flag
O7 P2 P3 N3 -144.5(2) y
N1 P2 P3 N3 -22.3(2) y
N2 P2 P3 N3 -174.5(3) y
Cl2 P2 P3 N3 87.40(14) y
O7 P2 P3 N2 30.0(3) y
N1 P2 P3 N2 152.2(3) y
N2 P2 P3 N2 0.0 y
Cl2 P2 P3 N2 -98.1(3) y
O7 P2 P3 O2 -29.8(2) y
N1 P2 P3 O2 92.4(2) y
N2 P2 P3 O2 -59.8(3) y
Cl2 P2 P3 O2 -157.91(15) y
O7 P2 P3 Cl1 108.2(2) y
N1 P2 P3 Cl1 -129.65(14) y
N2 P2 P3 Cl1 78.2(3) y
Cl2 P2 P3 Cl1 -19.94(10) y
N1 P2 O7 C8 19.2(4) y
N2 P2 O7 C8 149.5(3) y
Cl2 P2 O7 C8 -98.3(3) y
P3 P2 O7 C8 133.5(3) y
O3 P1 O1 C11 167.7(3) y
N3 P1 O1 C11 -77.3(3) y
N1 P1 O1 C11 50.8(3) y
N3 P1 O3 C1 86.2(3) y
O1 P1 O3 C1 -159.0(3) y
N1 P1 O3 C1 -43.0(4) y
N3 P3 O2 C21 -19.3(3) y
N2 P3 O2 C21 -150.2(3) y
Cl1 P3 O2 C21 94.7(3) y
P2 P3 O2 C21 -121.7(3) y
C21 C210 C110 C11 -93.5(5) y
C29 C210 C110 C11 94.5(5) y
C21 C210 C110 C19 90.4(5) y
C29 C210 C110 C19 -81.7(5) y
N2 P3 N3 P1 27.1(3) y
O2 P3 N3 P1 -97.3(2) y
Cl1 P3 N3 P1 151.0(2) y
P2 P3 N3 P1 30.4(2) y
O3 P1 N3 P3 -161.5(2) y
O1 P1 N3 P3 92.6(2) y
N1 P1 N3 P3 -33.6(3) y
C16 C17 C18 C19 1.9(7) y
C17 C18 C19 C14 -1.6(6) y
C17 C18 C19 C110 175.2(4) y
C11 C110 C19 C18 -174.3(4) y
C210 C110 C19 C18 2.1(6) y
C11 C110 C19 C14 2.4(6) y
C210 C110 C19 C14 178.9(4) y
C11 C12 C13 C14 2.0(6) y
P1 O3 C1 C2 100.9(4) y
C21 C22 C23 C24 -0.9(6) y
C25 C24 C23 C22 -178.5(4) y
C29 C24 C23 C22 2.4(6) y
O7 P2 N1 P1 149.2(2) y
N2 P2 N1 P1 25.0(3) y
Cl2 P2 N1 P1 -96.3(2) y
P3 P2 N1 P1 8.8(2) y
O3 P1 N1 P2 134.7(2) y
N3 P1 N1 P2 7.5(3) y
O1 P1 N1 P2 -118.3(2) y
N3 P3 N2 P2 6.2(3) y
O2 P3 N2 P2 133.2(2) y
Cl1 P3 N2 P2 -116.3(2) y
P2 P3 N2 P2 0.0 y
O7 P2 N2 P3 -158.5(2) y
N1 P2 N2 P3 -31.9(3) y
Cl2 P2 N2 P3 90.8(2) y
P3 P2 N2 P3 0.0 y
P2 O7 C8 C7 88.4(4) y
O6 C7 C8 O7 -74.0(5) y
C12 C13 C14 C15 174.3(4) y
C12 C13 C14 C19 -2.8(6) y
C16 C15 C14 C13 -176.1(4) y
C16 C15 C14 C19 0.9(7) y
C18 C19 C14 C13 177.3(4) y
C110 C19 C14 C13 0.5(6) y
C18 C19 C14 C15 0.2(6) y
C110 C19 C14 C15 -176.7(4) y
C23 C24 C25 C26 -177.9(4) y
C29 C24 C25 C26 1.2(6) y
C27 C28 C29 C210 179.1(4) y
C27 C28 C29 C24 -1.2(6) y
C21 C210 C29 C28 178.0(4) y
C110 C210 C29 C28 -9.7(6) y
C21 C210 C29 C24 -1.7(6) y
C110 C210 C29 C24 170.6(4) y
C23 C24 C29 C28 179.2(4) y
C25 C24 C29 C28 0.1(6) y
C23 C24 C29 C210 -1.1(6) y
C25 C24 C29 C210 179.8(4) y
C19 C110 C11 O1 172.0(3) y
C210 C110 C11 O1 -4.2(6) y
C19 C110 C11 C12 -3.2(6) y
C210 C110 C11 C12 -179.4(4) y
P1 O1 C11 C110 93.6(4) y
P1 O1 C11 C12 -90.8(4) y
C13 C12 C11 C110 1.1(6) y
C13 C12 C11 O1 -174.3(4) y
C29 C28 C27 C26 1.1(7) y
C14 C15 C16 C17 -0.7(7) y
C18 C17 C16 C15 -0.8(7) y
C4 O5 C5 C6 -177.6(4) y
O6 C6 C5 O5 -73.3(5) y
C24 C25 C26 C27 -1.4(7) y
C28 C27 C26 C25 0.2(7) y
C29 C210 C21 C22 3.3(6) y
C110 C210 C21 C22 -168.8(4) y
C29 C210 C21 O2 -179.0(3) y
C110 C210 C21 O2 8.8(6) y
C23 C22 C21 C210 -2.1(6) y
C23 C22 C21 O2 -179.7(4) y
P3 O2 C21 C210 88.0(4) y
P3 O2 C21 C22 -94.3(4) y
C3 O4 C2 C1 -175.0(4) y
O3 C1 C2 O4 171.8(3) y
C2 O4 C3 C4 -116.6(5) y
C5 O5 C4 C3 -100.2(5) y
O4 C3 C4 O5 67.9(6) y
C5 C6 O6 C7 177.0(4) y
C8 C7 O6 C6 162.5(4) y
